data_7211843
loop_
_publ_author_name
'Huang, Fu-Ping'
'Tian, Jin-Lei'
'Chen, Gong-Jun'
'Li, Dong-Dong'
'Gu, Wen'
'Liu, Xin'
'Yan, Shi-Ping'
'Liao, Dai-Zheng'
'Cheng, Peng'

_publ_section_title
;
 A case study of the ZnII-BDC/bpt mixed-ligand system: positional isomeric
 effect, structural diversification and luminescent properties
;
_journal_issue 4
_journal_name_full CrystEngComm
_journal_page_first 1269
_journal_paper_doi 10.1039/b915506f
_journal_volume 12
_journal_year 2010
_chemical_formula_sum 'C20 H13 N5 O4 Zn'
_chemical_formula_weight 452.74
_chemical_name_systematic
;
?
;
_space_group_IT_number 2
_symmetry_cell_setting triclinic
_symmetry_space_group_name_Hall '-P 1'
_symmetry_space_group_name_H-M 'P -1'
_atom_sites_solution_hydrogens geom
_atom_sites_solution_primary direct
_atom_sites_solution_secondary difmap
_audit_creation_method SHELXL-97
_cell_angle_alpha 89.78(3)
_cell_angle_beta 84.81(3)
_cell_angle_gamma 69.71(3)
_cell_formula_units_Z 2
_cell_length_a 8.4850(17)
_cell_length_b 9.878(2)
_cell_length_c 11.724(2)
_cell_measurement_temperature 293(2)
_cell_volume 917.5(4)
_computing_structure_refinement 'SHELXL-97 (Sheldrick, 1997)'
_computing_structure_solution 'SHELXS-97 (Sheldrick, 1990)'
_diffrn_ambient_temperature 293(2)
_diffrn_measured_fraction_theta_full 0.976
_diffrn_measured_fraction_theta_max 0.976
_diffrn_radiation_monochromator graphite
_diffrn_radiation_source 'fine-focus sealed tube'
_diffrn_radiation_type MoK\a
_diffrn_radiation_wavelength 0.71073
_diffrn_reflns_av_R_equivalents 0.0302
_diffrn_reflns_av_sigmaI/netI 0.0529
_diffrn_reflns_limit_h_max 11
_diffrn_reflns_limit_h_min -10
_diffrn_reflns_limit_k_max 12
_diffrn_reflns_limit_k_min -12
_diffrn_reflns_limit_l_max 15
_diffrn_reflns_limit_l_min -11
_diffrn_reflns_number 6600
_diffrn_reflns_theta_full 27.48
_diffrn_reflns_theta_max 27.48
_diffrn_reflns_theta_min 3.15
_exptl_absorpt_coefficient_mu 1.379
_exptl_absorpt_correction_T_max 0.851
_exptl_absorpt_correction_T_min 0.731
_exptl_absorpt_correction_type multi-scan
_exptl_absorpt_process_details sadabs
_exptl_crystal_colour colorless
_exptl_crystal_density_diffrn 1.639
_exptl_crystal_density_method 'not measured'
_exptl_crystal_description block
_exptl_crystal_F_000 396
_exptl_crystal_size_max 0.40
_exptl_crystal_size_mid 0.20
_exptl_crystal_size_min 0.12
_refine_diff_density_max 0.353
_refine_diff_density_min -0.469
_refine_diff_density_rms 0.097
_refine_ls_extinction_method none
_refine_ls_goodness_of_fit_ref 1.028
_refine_ls_hydrogen_treatment mixed
_refine_ls_matrix_type full
_refine_ls_number_parameters 275
_refine_ls_number_reflns 4103
_refine_ls_number_restraints 0
_refine_ls_restrained_S_all 1.028
_refine_ls_R_factor_all 0.0646
_refine_ls_R_factor_gt 0.0488
_refine_ls_shift/su_max 0.000
_refine_ls_shift/su_mean 0.000
_refine_ls_structure_factor_coef Fsqd
_refine_ls_weighting_details 'calc w=1/[\s^2^(Fo^2^)+(0.0566P)^2^+1.0000P] where P=(Fo^2^+2Fc^2^)/3'
_refine_ls_weighting_scheme calc
_refine_ls_wR_factor_gt 0.1128
_refine_ls_wR_factor_ref 0.1197
_reflns_number_gt 3393
_reflns_number_total 4103
_reflns_threshold_expression >2sigma(I)
_cod_data_source_file b915506f.txt
_cod_data_source_block aa5
_cod_depositor_comments
;
The following automatic conversions were performed:

'_geom_bond_publ_flag' value 'Y' changed to 'y' according to
/home/saulius/struct/CIF-dictionaries/cif_core.dic dictionary named
'cif_core.dic' version 2.4.2 from 2011-04-26 (6
times).

'_geom_angle_publ_flag' value 'Y' changed to 'y' according
to /home/saulius/struct/CIF-dictionaries/cif_core.dic dictionary
named 'cif_core.dic' version 2.4.2 from 2011-04-26 (15 times).

Automatic conversion script
Id: cif_fix_values 1891 2012-01-12 08:04:46Z andrius 
;
_cod_original_cell_volume 917.5(3)
_cod_original_sg_symbol_H-M p-1
_cod_database_code 7211843

loop_
_symmetry_equiv_pos_as_xyz
'x, y, z'
'-x, -y, -z'

loop_
_atom_site_label
_atom_site_type_symbol
_atom_site_fract_x
_atom_site_fract_y
_atom_site_fract_z
_atom_site_U_iso_or_equiv
_atom_site_adp_type
_atom_site_occupancy
_atom_site_symmetry_multiplicity
_atom_site_calc_flag
_atom_site_refinement_flags
Zn1 Zn 0.45254(5) -0.15981(4) 0.40415(3) 0.02350(13) Uani 1 1 d .
C1 C 0.3822(4) 0.1453(3) 0.3704(3) 0.0224(7) Uani 1 1 d .
C2 C 0.3800(4) 0.2603(3) 0.2877(3) 0.0242(7) Uani 1 1 d .
C3 C 0.3842(5) 0.2369(4) 0.1719(3) 0.0306(8) Uani 1 1 d .
H3A H 0.3842 0.1487 0.1444 0.037 Uiso 1 1 calc R
C4 C 0.3885(6) 0.3424(4) 0.0959(3) 0.0378(9) Uani 1 1 d .
H4A H 0.3904 0.3257 0.0177 0.045 Uiso 1 1 calc R
C5 C 0.3898(5) 0.4726(4) 0.1362(3) 0.0323(8) Uani 1 1 d .
H5A H 0.3916 0.5445 0.0852 0.039 Uiso 1 1 calc R
C6 C 0.3885(4) 0.4966(3) 0.2511(3) 0.0256(7) Uani 1 1 d .
C7 C 0.3838(4) 0.3907(3) 0.3270(3) 0.0239(7) Uani 1 1 d .
H7A H 0.3832 0.4072 0.4051 0.029 Uiso 1 1 calc R
C8 C 0.3977(5) 0.6337(4) 0.2953(3) 0.0310(8) Uani 1 1 d .
C9 C 0.2448(5) -0.2407(4) 0.5962(3) 0.0364(9) Uani 1 1 d .
H9A H 0.3109 -0.3322 0.5671 0.044 Uiso 1 1 calc R
C10 C 0.1475(5) -0.2300(4) 0.6972(3) 0.0403(10) Uani 1 1 d .
H10A H 0.1513 -0.3124 0.7371 0.048 Uiso 1 1 calc R
C11 C 0.0435(5) -0.0960(4) 0.7394(3) 0.0292(8) Uani 1 1 d .
C12 C 0.0429(5) 0.0216(4) 0.6768(3) 0.0325(8) Uani 1 1 d .
H12A H -0.0286 0.1137 0.7010 0.039 Uiso 1 1 calc R
C13 C 0.1489(5) 0.0022(4) 0.5778(3) 0.0303(8) Uani 1 1 d .
H13A H 0.1498 0.0832 0.5375 0.036 Uiso 1 1 calc R
C14 C -0.0552(5) -0.0873(4) 0.8485(3) 0.0294(8) Uani 1 1 d .
C15 C -0.1470(5) -0.1339(4) 1.0085(3) 0.0287(8) Uani 1 1 d .
C16 C -0.1639(5) -0.2130(4) 1.1116(3) 0.0297(8) Uani 1 1 d .
C17 C -0.0415(5) -0.3415(5) 1.1320(4) 0.0444(10) Uani 1 1 d .
H17A H 0.0522 -0.3809 1.0792 0.053 Uiso 1 1 calc R
C18 C -0.0587(6) -0.4117(5) 1.2314(4) 0.0534(13) Uani 1 1 d .
H18A H 0.0232 -0.4990 1.2470 0.064 Uiso 1 1 calc R
C19 C -0.1960(5) -0.3519(4) 1.3058(3) 0.0404(10) Uani 1 1 d .
H19A H -0.2059 -0.3989 1.3734 0.048 Uiso 1 1 calc R
C20 C -0.3014(5) -0.1607(4) 1.1915(3) 0.0293(8) Uani 1 1 d .
H20A H -0.3858 -0.0742 1.1776 0.035 Uiso 1 1 calc R
N1 N 0.2499(4) -0.1263(3) 0.5369(2) 0.0276(6) Uani 1 1 d .
N2 N -0.0265(4) -0.1916(3) 0.9227(2) 0.0334(7) Uani 1 1 d .
N3 N -0.1862(4) 0.0260(4) 0.8884(3) 0.0327(7) Uani 1 1 d .
N4 N -0.2492(4) -0.0020(3) 0.9916(3) 0.0342(7) Uani 1 1 d .
N5 N -0.3192(4) -0.2277(3) 1.2870(2) 0.0298(7) Uani 1 1 d .
O1 O 0.3751(3) 0.0302(2) 0.3312(2) 0.0290(5) Uani 1 1 d .
O2 O 0.3904(3) 0.1677(3) 0.47358(19) 0.0295(5) Uani 1 1 d .
O3 O 0.4608(4) 0.6315(3) 0.3875(2) 0.0395(7) Uani 1 1 d .
O4 O 0.3461(4) 0.7455(3) 0.2407(3) 0.0530(8) Uani 1 1 d .
H3C H -0.237(6) 0.099(6) 0.857(4) 0.065(17) Uiso 1 1 d .

loop_
_atom_site_aniso_label
_atom_site_aniso_U_11
_atom_site_aniso_U_22
_atom_site_aniso_U_33
_atom_site_aniso_U_23
_atom_site_aniso_U_13
_atom_site_aniso_U_12
Zn1 0.0342(2) 0.0169(2) 0.0219(2) -0.00004(14) 0.00144(15) -0.01308(16)
C1 0.0234(17) 0.0186(15) 0.0257(17) -0.0006(13) 0.0004(13) -0.0086(13)
C2 0.0315(18) 0.0187(16) 0.0249(16) 0.0023(13) -0.0022(14) -0.0121(14)
C3 0.048(2) 0.0226(17) 0.0274(18) -0.0027(14) -0.0067(16) -0.0194(16)
C4 0.065(3) 0.036(2) 0.0225(18) 0.0019(15) -0.0082(18) -0.029(2)
C5 0.044(2) 0.0250(18) 0.0322(19) 0.0095(15) -0.0023(16) -0.0169(16)
C6 0.0288(18) 0.0162(15) 0.0317(18) -0.0016(13) 0.0012(14) -0.0087(14)
C7 0.0323(18) 0.0199(16) 0.0214(16) -0.0021(13) -0.0006(13) -0.0120(14)
C8 0.0281(19) 0.0216(17) 0.043(2) -0.0046(15) 0.0107(16) -0.0120(14)
C9 0.041(2) 0.0279(19) 0.037(2) 0.0027(16) 0.0088(17) -0.0106(17)
C10 0.046(2) 0.031(2) 0.039(2) 0.0085(17) 0.0101(18) -0.0116(18)
C11 0.0298(19) 0.0332(19) 0.0268(18) 0.0028(15) -0.0003(15) -0.0142(16)
C12 0.039(2) 0.0279(18) 0.0307(19) -0.0013(15) 0.0032(16) -0.0128(16)
C13 0.038(2) 0.0261(18) 0.0310(19) 0.0017(15) 0.0002(16) -0.0179(16)
C14 0.0316(19) 0.0320(19) 0.0256(18) 0.0001(14) 0.0022(15) -0.0134(16)
C15 0.0288(19) 0.0339(19) 0.0236(17) -0.0008(14) 0.0019(14) -0.0122(15)
C16 0.0308(19) 0.035(2) 0.0237(17) 0.0010(15) 0.0022(14) -0.0129(16)
C17 0.034(2) 0.045(2) 0.042(2) 0.0080(19) 0.0092(18) -0.0022(19)
C18 0.042(3) 0.048(3) 0.054(3) 0.021(2) 0.006(2) 0.004(2)
C19 0.041(2) 0.041(2) 0.036(2) 0.0156(18) -0.0011(18) -0.0104(18)
C20 0.036(2) 0.0263(18) 0.0250(17) 0.0013(14) 0.0005(15) -0.0105(15)
N1 0.0325(17) 0.0277(15) 0.0249(15) 0.0038(12) 0.0018(12) -0.0143(13)
N2 0.0325(17) 0.0373(18) 0.0270(16) 0.0041(13) 0.0057(13) -0.0097(14)
N3 0.0384(19) 0.0313(17) 0.0256(16) 0.0039(13) 0.0019(14) -0.0097(15)
N4 0.0375(18) 0.0343(17) 0.0257(15) 0.0026(13) 0.0073(13) -0.0087(14)
N5 0.0351(17) 0.0303(16) 0.0252(15) 0.0025(12) 0.0012(13) -0.0140(14)
O1 0.0456(15) 0.0178(11) 0.0275(12) 0.0012(10) -0.0020(11) -0.0162(11)
O2 0.0411(15) 0.0288(13) 0.0224(12) 0.0017(10) -0.0032(10) -0.0168(11)
O3 0.0651(19) 0.0342(15) 0.0309(14) -0.0092(11) 0.0068(13) -0.0347(14)
O4 0.058(2) 0.0175(13) 0.087(2) 0.0157(14) -0.0155(17) -0.0150(13)

loop_
_atom_type_symbol
_atom_type_description
_atom_type_scat_dispersion_real
_atom_type_scat_dispersion_imag
_atom_type_scat_source
C C 0.0033 0.0016 'International Tables Vol C Tables 4.2.6.8 and 6.1.1.4'
H H 0.0000 0.0000 'International Tables Vol C Tables 4.2.6.8 and 6.1.1.4'
N N 0.0061 0.0033 'International Tables Vol C Tables 4.2.6.8 and 6.1.1.4'
O O 0.0106 0.0060 'International Tables Vol C Tables 4.2.6.8 and 6.1.1.4'
Zn Zn 0.2839 1.4301 'International Tables Vol C Tables 4.2.6.8 and 6.1.1.4'

loop_
_geom_angle_atom_site_label_1
_geom_angle_atom_site_label_2
_geom_angle_atom_site_label_3
_geom_angle
_geom_angle_site_symmetry_1
_geom_angle_site_symmetry_3
_geom_angle_publ_flag
O1 Zn1 O2 112.57(10) . 2_656 y
O1 Zn1 O3 142.61(11) . 1_545 y
O2 Zn1 O3 104.02(11) 2_656 1_545 y
O1 Zn1 N1 99.81(11) . . y
O2 Zn1 N1 88.95(11) 2_656 . y
O3 Zn1 N1 87.96(11) 1_545 . y
O1 Zn1 N5 90.24(11) . 1_654 y
O2 Zn1 N5 84.98(11) 2_656 1_654 y
O3 Zn1 N5 85.43(11) 1_545 1_654 y
N1 Zn1 N5 169.68(11) . 1_654 y
O1 Zn1 O4 86.82(9) . 1_545 y
O2 Zn1 O4 155.96(10) 2_656 1_545 y
O3 Zn1 O4 55.82(10) 1_545 1_545 y
N1 Zn1 O4 102.05(11) . 1_545 y
N5 Zn1 O4 80.72(11) 1_654 1_545 y
O1 Zn1 C8 114.75(11) . 1_545 ?
O2 Zn1 C8 130.70(11) 2_656 1_545 ?
O3 Zn1 C8 27.89(11) 1_545 1_545 ?
N1 Zn1 C8 95.95(11) . 1_545 ?
N5 Zn1 C8 81.82(11) 1_654 1_545 ?
O4 Zn1 C8 27.93(10) 1_545 1_545 ?
O2 C1 O1 123.6(3) . . ?
O2 C1 C2 119.1(3) . . ?
O1 C1 C2 117.3(3) . . ?
C3 C2 C7 118.9(3) . . ?
C3 C2 C1 121.4(3) . . ?
C7 C2 C1 119.6(3) . . ?
C2 C3 C4 120.8(3) . . ?
C2 C3 H3A 119.6 . . ?
C4 C3 H3A 119.6 . . ?
C3 C4 C5 119.7(3) . . ?
C3 C4 H4A 120.1 . . ?
C5 C4 H4A 120.1 . . ?
C6 C5 C4 120.1(3) . . ?
C6 C5 H5A 119.9 . . ?
C4 C5 H5A 119.9 . . ?
C5 C6 C7 120.0(3) . . ?
C5 C6 C8 120.8(3) . . ?
C7 C6 C8 119.2(3) . . ?
C6 C7 C2 120.4(3) . . ?
C6 C7 H7A 119.8 . . ?
C2 C7 H7A 119.8 . . ?
O4 C8 O3 121.7(3) . . ?
O4 C8 C6 120.4(4) . . ?
O3 C8 C6 117.9(3) . . ?
O4 C8 Zn1 71.5(2) . 1_565 ?
O3 C8 Zn1 50.25(18) . 1_565 ?
C6 C8 Zn1 167.9(3) . 1_565 ?
N1 C9 C10 123.3(4) . . ?
N1 C9 H9A 118.4 . . ?
C10 C9 H9A 118.4 . . ?
C9 C10 C11 119.3(4) . . ?
C9 C10 H10A 120.3 . . ?
C11 C10 H10A 120.3 . . ?
C12 C11 C10 117.7(3) . . ?
C12 C11 C14 124.0(3) . . ?
C10 C11 C14 118.2(3) . . ?
C11 C12 C13 119.4(3) . . ?
C11 C12 H12A 120.3 . . ?
C13 C12 H12A 120.3 . . ?
N1 C13 C12 123.2(3) . . ?
N1 C13 H13A 118.4 . . ?
C12 C13 H13A 118.4 . . ?
N2 C14 N3 110.1(3) . . ?
N2 C14 C11 124.6(3) . . ?
N3 C14 C11 125.3(3) . . ?
N4 C15 N2 114.8(3) . . ?
N4 C15 C16 123.0(3) . . ?
N2 C15 C16 122.2(3) . . ?
C17 C16 C20 118.0(3) . . ?
C17 C16 C15 120.5(3) . . ?
C20 C16 C15 121.4(3) . . ?
C16 C17 C18 119.2(4) . . ?
C16 C17 H17A 120.4 . . ?
C18 C17 H17A 120.4 . . ?
C19 C18 C17 118.8(4) . . ?
C19 C18 H18A 120.6 . . ?
C17 C18 H18A 120.6 . . ?
N5 C19 C18 123.2(4) . . ?
N5 C19 H19A 118.4 . . ?
C18 C19 H19A 118.4 . . ?
N5 C20 C16 123.1(3) . . ?
N5 C20 H20A 118.5 . . ?
C16 C20 H20A 118.5 . . ?
C13 N1 C9 117.0(3) . . ?
C13 N1 Zn1 124.2(2) . . ?
C9 N1 Zn1 117.6(2) . . ?
C14 N2 C15 102.9(3) . . ?
C14 N3 N4 110.0(3) . . ?
C14 N3 H3C 130(4) . . ?
N4 N3 H3C 120(4) . . ?
C15 N4 N3 102.2(3) . . ?
C20 N5 C19 117.6(3) . . ?
C20 N5 Zn1 123.4(2) . 1_456 ?
C19 N5 Zn1 118.6(2) . 1_456 ?
C1 O1 Zn1 125.8(2) . . ?
C1 O2 Zn1 145.1(2) . 2_656 ?
C8 O3 Zn1 101.9(2) . 1_565 ?
C8 O4 Zn1 80.6(2) . 1_565 ?

loop_
_geom_bond_atom_site_label_1
_geom_bond_atom_site_label_2
_geom_bond_distance
_geom_bond_site_symmetry_2
_geom_bond_publ_flag
Zn1 O1 1.981(2) . y
Zn1 O2 2.027(3) 2_656 y
Zn1 O3 2.048(2) 1_545 y
Zn1 N1 2.148(3) . y
Zn1 N5 2.171(3) 1_654 y
Zn1 O4 2.505(3) 1_545 y
Zn1 C8 2.607(4) 1_545 ?
C1 O2 1.243(4) . ?
C1 O1 1.250(4) . ?
C1 C2 1.487(4) . ?
C2 C3 1.374(5) . ?
C2 C7 1.382(4) . ?
C3 C4 1.376(5) . ?
C3 H3A 0.9300 . ?
C4 C5 1.376(5) . ?
C4 H4A 0.9300 . ?
C5 C6 1.366(5) . ?
C5 H5A 0.9300 . ?
C6 C7 1.380(4) . ?
C6 C8 1.481(5) . ?
C7 H7A 0.9300 . ?
C8 O4 1.238(4) . ?
C8 O3 1.246(5) . ?
C8 Zn1 2.607(4) 1_565 ?
C9 N1 1.336(4) . ?
C9 C10 1.363(5) . ?
C9 H9A 0.9300 . ?
C10 C11 1.375(5) . ?
C10 H10A 0.9300 . ?
C11 C12 1.371(5) . ?
C11 C14 1.450(5) . ?
C12 C13 1.373(5) . ?
C12 H12A 0.9300 . ?
C13 N1 1.323(5) . ?
C13 H13A 0.9300 . ?
C14 N2 1.317(5) . ?
C14 N3 1.324(5) . ?
C15 N4 1.317(5) . ?
C15 N2 1.340(4) . ?
C15 C16 1.460(5) . ?
C16 C17 1.370(5) . ?
C16 C20 1.376(5) . ?
C17 C18 1.377(6) . ?
C17 H17A 0.9300 . ?
C18 C19 1.345(6) . ?
C18 H18A 0.9300 . ?
C19 N5 1.340(5) . ?
C19 H19A 0.9300 . ?
C20 N5 1.322(4) . ?
C20 H20A 0.9300 . ?
N3 N4 1.345(4) . ?
N3 H3C 0.81(5) . ?
N5 Zn1 2.171(3) 1_456 ?
O2 Zn1 2.027(3) 2_656 ?
O3 Zn1 2.048(2) 1_565 ?
O4 Zn1 2.505(3) 1_565 ?

loop_
_geom_torsion_atom_site_label_1
_geom_torsion_atom_site_label_2
_geom_torsion_atom_site_label_3
_geom_torsion_atom_site_label_4
_geom_torsion
_geom_torsion_site_symmetry_1
_geom_torsion_site_symmetry_4
O2 C1 C2 C3 174.9(3) . .
O1 C1 C2 C3 -5.3(5) . .
O2 C1 C2 C7 -1.2(5) . .
O1 C1 C2 C7 178.6(3) . .
C7 C2 C3 C4 -1.4(6) . .
C1 C2 C3 C4 -177.5(4) . .
C2 C3 C4 C5 0.5(6) . .
C3 C4 C5 C6 0.6(6) . .
C4 C5 C6 C7 -0.8(6) . .
C4 C5 C6 C8 177.2(4) . .
C5 C6 C7 C2 -0.2(5) . .
C8 C6 C7 C2 -178.2(3) . .
C3 C2 C7 C6 1.2(5) . .
C1 C2 C7 C6 177.5(3) . .
C5 C6 C8 O4 26.5(5) . .
C7 C6 C8 O4 -155.5(4) . .
C5 C6 C8 O3 -152.4(4) . .
C7 C6 C8 O3 25.6(5) . .
C5 C6 C8 Zn1 -143.2(10) . 1_565
C7 C6 C8 Zn1 34.8(13) . 1_565
N1 C9 C10 C11 2.6(7) . .
C9 C10 C11 C12 0.1(6) . .
C9 C10 C11 C14 -178.4(4) . .
C10 C11 C12 C13 -2.3(6) . .
C14 C11 C12 C13 176.1(4) . .
C11 C12 C13 N1 2.1(6) . .
C12 C11 C14 N2 -162.3(4) . .
C10 C11 C14 N2 16.1(6) . .
C12 C11 C14 N3 17.4(6) . .
C10 C11 C14 N3 -164.2(4) . .
N4 C15 C16 C17 -171.1(4) . .
N2 C15 C16 C17 9.8(6) . .
N4 C15 C16 C20 8.3(6) . .
N2 C15 C16 C20 -170.8(4) . .
C20 C16 C17 C18 -1.1(7) . .
C15 C16 C17 C18 178.3(4) . .
C16 C17 C18 C19 0.2(8) . .
C17 C18 C19 N5 1.1(8) . .
C17 C16 C20 N5 0.9(6) . .
C15 C16 C20 N5 -178.4(3) . .
C12 C13 N1 C9 0.5(6) . .
C12 C13 N1 Zn1 -166.7(3) . .
C10 C9 N1 C13 -2.9(6) . .
C10 C9 N1 Zn1 165.2(3) . .
O1 Zn1 N1 C13 -22.2(3) . .
O2 Zn1 N1 C13 90.5(3) 2_656 .
O3 Zn1 N1 C13 -165.4(3) 1_545 .
N5 Zn1 N1 C13 144.4(6) 1_654 .
O4 Zn1 N1 C13 -111.1(3) 1_545 .
C8 Zn1 N1 C13 -138.7(3) 1_545 .
O1 Zn1 N1 C9 170.6(3) . .
O2 Zn1 N1 C9 -76.6(3) 2_656 .
O3 Zn1 N1 C9 27.4(3) 1_545 .
N5 Zn1 N1 C9 -22.8(8) 1_654 .
O4 Zn1 N1 C9 81.8(3) 1_545 .
C8 Zn1 N1 C9 54.2(3) 1_545 .
N3 C14 N2 C15 -0.2(4) . .
C11 C14 N2 C15 179.6(4) . .
N4 C15 N2 C14 0.9(4) . .
C16 C15 N2 C14 -180.0(3) . .
N2 C14 N3 N4 -0.5(5) . .
C11 C14 N3 N4 179.7(3) . .
N2 C15 N4 N3 -1.1(4) . .
C16 C15 N4 N3 179.7(3) . .
C14 N3 N4 C15 1.0(4) . .
C16 C20 N5 C19 0.3(6) . .
C16 C20 N5 Zn1 -172.8(3) . 1_456
C18 C19 N5 C20 -1.3(6) . .
C18 C19 N5 Zn1 172.1(4) . 1_456
O2 C1 O1 Zn1 -22.6(5) . .
C2 C1 O1 Zn1 157.6(2) . .
O2 Zn1 O1 C1 -17.3(3) 2_656 .
O3 Zn1 O1 C1 175.3(2) 1_545 .
N1 Zn1 O1 C1 75.7(3) . .
N5 Zn1 O1 C1 -101.9(3) 1_654 .
O4 Zn1 O1 C1 177.4(3) 1_545 .
C8 Zn1 O1 C1 177.0(3) 1_545 .
O1 C1 O2 Zn1 94.4(5) . 2_656
C2 C1 O2 Zn1 -85.8(5) . 2_656
O4 C8 O3 Zn1 -1.5(4) . 1_565
C6 C8 O3 Zn1 177.5(3) . 1_565
O3 C8 O4 Zn1 1.2(3) . 1_565
C6 C8 O4 Zn1 -177.7(3) . 1_565
